data_7226036
loop_
_publ_author_name
'Lin, Xiao-Ming'
'Niu, Ji-Liang'
'Chen, Dan-Ni'
'Lu, Yan-Na'
'Zhang, Gang'
'Cai, Yue-Peng'

_publ_section_title
;
 Four metal--organic frameworks based on a semirigid tripodal ligand and
 different secondary building units: structures and electrochemical
 performance
;
_journal_issue 36
_journal_name_full CrystEngComm
_journal_page_first 6841
_journal_paper_doi 10.1039/C6CE01068G
_journal_volume 18
_journal_year 2016
_chemical_formula_sum 'C70 H70 Co3 N4 O26'
_chemical_formula_weight 1560.09
_chemical_name_systematic
;
 ?
;
_space_group_crystal_system monoclinic
_space_group_IT_number 14
_space_group_name_Hall '-P 2ybc'
_space_group_name_H-M_alt 'P 1 21/c 1'
_symmetry_space_group_name_Hall '-P 2ybc'
_symmetry_space_group_name_H-M 'P 1 21/c 1'
_atom_sites_solution_hydrogens geom
_audit_creation_method SHELXL-2014
_audit_update_record
;
2016-07-06 deposited with the CCDC.
2016-07-08 downloaded from the CCDC.
;
_cell_angle_alpha 90
_cell_angle_beta 96.911(10)
_cell_angle_gamma 90
_cell_formula_units_Z 2
_cell_length_a 10.9266(9)
_cell_length_b 18.0002(10)
_cell_length_c 18.562(2)
_cell_measurement_reflns_used 2544
_cell_measurement_temperature 150(2)
_cell_measurement_theta_max 63.2130
_cell_measurement_theta_min 2.4526
_cell_volume 3624.3(5)
_computing_cell_refinement 'Bruker SAINT'
_computing_data_collection 'Bruker APEX2'
_computing_data_reduction 'Bruker SAINT'
_computing_molecular_graphics 'Bruker SHELXTL'
_computing_publication_material 'Bruker SHELXTL'
_computing_structure_refinement 'SHELXL-2014 (Sheldrick, 2014)'
_diffrn_ambient_temperature 150(2)
_diffrn_measured_fraction_theta_full 0.887
_diffrn_measured_fraction_theta_max 0.983
_diffrn_measurement_device_type 'Xcalibur, Sapphire3, Gemini ultra'
_diffrn_measurement_method '\w scans'
_diffrn_radiation_type CuK\a
_diffrn_radiation_wavelength 1.54178
_diffrn_reflns_av_R_equivalents 0.0357
_diffrn_reflns_av_unetI/netI 0.0611
_diffrn_reflns_Laue_measured_fraction_full 0.887
_diffrn_reflns_Laue_measured_fraction_max 0.983
_diffrn_reflns_limit_h_max 12
_diffrn_reflns_limit_h_min -12
_diffrn_reflns_limit_k_max 20
_diffrn_reflns_limit_k_min -16
_diffrn_reflns_limit_l_max 15
_diffrn_reflns_limit_l_min -21
_diffrn_reflns_number 11090
_diffrn_reflns_point_group_measured_fraction_full 0.887
_diffrn_reflns_point_group_measured_fraction_max 0.983
_diffrn_reflns_theta_full 67.679
_diffrn_reflns_theta_max 63.303
_diffrn_reflns_theta_min 3.432
_exptl_absorpt_coefficient_mu 6.022
_exptl_absorpt_correction_T_max 0.7685
_exptl_absorpt_correction_T_min 0.3788
_exptl_absorpt_correction_type multi-scan
_exptl_crystal_colour red
_exptl_crystal_density_diffrn 1.430
_exptl_crystal_description block
_exptl_crystal_F_000 1614
_exptl_crystal_size_max 0.200
_exptl_crystal_size_mid 0.200
_exptl_crystal_size_min 0.200
_refine_diff_density_max 0.989
_refine_diff_density_min -0.739
_refine_diff_density_rms 0.111
_refine_ls_extinction_method none
_refine_ls_goodness_of_fit_ref 1.061
_refine_ls_hydrogen_treatment constr
_refine_ls_matrix_type full
_refine_ls_number_parameters 420
_refine_ls_number_reflns 5821
_refine_ls_number_restraints 18
_refine_ls_restrained_S_all 1.072
_refine_ls_R_factor_all 0.1405
_refine_ls_R_factor_gt 0.1004
_refine_ls_shift/su_max 0.002
_refine_ls_shift/su_mean 0.000
_refine_ls_structure_factor_coef Fsqd
_refine_ls_weighting_details 'w=1/[\s^2^(Fo^2^)+(0.1771P)^2^+5.8951P] where P=(Fo^2^+2Fc^2^)/3'
_refine_ls_weighting_scheme calc
_refine_ls_wR_factor_gt 0.2714
_refine_ls_wR_factor_ref 0.3057
_reflns_Friedel_coverage 0.000
_reflns_number_gt 3707
_reflns_number_total 5821
_reflns_threshold_expression 'I > 2\s(I)'
_cod_data_source_file c6ce01068g2.cif
_cod_data_source_block Co
_cod_depositor_comments 'Adding full bibliography for 7226036--7226039.cif.'
_cod_original_cell_volume 3624.3(6)
_cod_database_code 7226036
_shelx_space_group_comment
;
The symmetry employed for this shelxl refinement is uniquely defined
by the following loop, which should always be used as a source of
symmetry information in preference to the above space-group names.
They are only intended as comments.
;
_shelx_estimated_absorpt_t_min 0.379
_shelx_estimated_absorpt_t_max 0.379
_shelxl_version_number 2014-3

loop_
_space_group_symop_operation_xyz
'x, y, z'
'-x, y+1/2, -z+1/2'
'-x, -y, -z'
'x, -y-1/2, z-1/2'

loop_
_atom_site_label
_atom_site_type_symbol
_atom_site_fract_x
_atom_site_fract_y
_atom_site_fract_z
_atom_site_U_iso_or_equiv
_atom_site_adp_type
_atom_site_occupancy
_atom_site_site_symmetry_order
_atom_site_calc_flag
_atom_site_refinement_flags_posn
_atom_site_refinement_flags_adp
_atom_site_refinement_flags_occupancy
Co1 Co 0.0000 0.0000 0.5000 0.0484(5) Uani 1 2 d S . P
Co2 Co 0.20256(11) 0.02740(6) 0.37291(8) 0.0572(5) Uani 1 1 d . . .
C1 C -0.0646(7) 0.0121(4) 0.3317(5) 0.050(2) Uani 1 1 d . . .
C2 C -0.1693(7) 0.0273(4) 0.2723(5) 0.049(2) Uani 1 1 d . . .
C3 C -0.1432(8) 0.0381(4) 0.2022(5) 0.061(2) Uani 1 1 d . . .
H3A H -0.0602 0.0354 0.1920 0.073 Uiso 1 1 calc R U .
C4 C -0.2374(8) 0.0528(4) 0.1457(5) 0.064(2) Uani 1 1 d . . .
H4A H -0.2191 0.0615 0.0976 0.077 Uiso 1 1 calc R U .
C5 C -0.3558(7) 0.0543(4) 0.1619(6) 0.061(2) Uani 1 1 d . . .
C6 C -0.3842(8) 0.0444(5) 0.2312(6) 0.065(2) Uani 1 1 d . . .
H6A H -0.4673 0.0472 0.2413 0.079 Uiso 1 1 calc R U .
C7 C -0.2895(8) 0.0302(4) 0.2864(5) 0.057(2) Uani 1 1 d . . .
H7A H -0.3083 0.0224 0.3344 0.068 Uiso 1 1 calc R U .
C8 C -0.8994(8) 0.3489(4) -0.0482(5) 0.058(2) Uani 1 1 d . . .
C9 C -0.8985(7) 0.2660(4) -0.0346(5) 0.056(2) Uani 1 1 d . . .
C10 C -0.8377(9) 0.2208(5) -0.0793(6) 0.073(3) Uani 1 1 d . . .
H10A H -0.8038 0.2415 -0.1196 0.088 Uiso 1 1 calc R U .
C11 C -0.8265(9) 0.1440(5) -0.0649(7) 0.076(3) Uani 1 1 d . . .
H11A H -0.7843 0.1127 -0.0949 0.091 Uiso 1 1 calc R U .
C12 C -0.8763(8) 0.1156(4) -0.0081(6) 0.064(3) Uani 1 1 d . . .
C13 C -0.9412(8) 0.1596(5) 0.0355(5) 0.068(3) Uani 1 1 d . . .
H13A H -0.9780 0.1383 0.0745 0.081 Uiso 1 1 calc R U .
C14 C -0.9515(8) 0.2348(4) 0.0212(5) 0.061(2) Uani 1 1 d . . .
H14A H -0.9961 0.2654 0.0507 0.073 Uiso 1 1 calc R U .
C15 C -0.7812(7) -0.4073(4) -0.0629(6) 0.053(2) Uani 1 1 d . . .
C16 C -0.7555(6) -0.3393(4) -0.0161(5) 0.052(2) Uani 1 1 d . . .
C17 C -0.7668(7) -0.3423(4) 0.0566(5) 0.054(2) Uani 1 1 d . . .
H17A H -0.7989 -0.3856 0.0768 0.064 Uiso 1 1 calc R U .
C18 C -0.7314(7) -0.2823(4) 0.1004(5) 0.059(2) Uani 1 1 d . . .
H18A H -0.7390 -0.2841 0.1508 0.070 Uiso 1 1 calc R U .
C19 C -0.6848(8) -0.2196(4) 0.0709(5) 0.060(2) Uani 1 1 d . . .
C20 C -0.6724(7) -0.2154(4) -0.0019(6) 0.065(3) Uani 1 1 d . . .
H20A H -0.6413 -0.1715 -0.0215 0.078 Uiso 1 1 calc R U .
C21 C -0.7062(7) -0.2765(4) -0.0469(5) 0.056(2) Uani 1 1 d . . .
H21A H -0.6959 -0.2754 -0.0970 0.067 Uiso 1 1 calc R U .
C22 C -0.5472(7) 0.0252(4) 0.0902(5) 0.060(2) Uani 1 1 d . . .
C23 C -0.6530(8) 0.0575(4) 0.0558(5) 0.068(3) Uani 1 1 d . . .
H23A H -0.6546 0.1088 0.0437 0.081 Uiso 1 1 calc R U .
C24 C -0.7552(8) 0.0143(4) 0.0394(5) 0.063(3) Uani 1 1 d . . .
C25 C -0.7560(8) -0.0609(4) 0.0589(6) 0.072(3) Uani 1 1 d . . .
H25A H -0.8281 -0.0903 0.0487 0.087 Uiso 1 1 calc R U .
C26 C -0.6487(8) -0.0905(4) 0.0934(5) 0.067(3) Uani 1 1 d . . .
C27 C -0.5418(8) -0.0493(4) 0.1095(5) 0.067(3) Uani 1 1 d . . .
H27A H -0.4682 -0.0710 0.1327 0.080 Uiso 1 1 calc R U .
C28 C 0.2514(14) 0.0153(9) 0.2254(8) 0.124(5) Uani 1 1 d . . .
H28A H 0.2856 0.0357 0.1832 0.186 Uiso 1 1 calc R U .
H28B H 0.2920 -0.0319 0.2395 0.186 Uiso 1 1 calc R U .
H28C H 0.1627 0.0070 0.2131 0.186 Uiso 1 1 calc R U .
C29 C 0.4515(14) 0.1093(9) 0.4160(9) 0.133(4) Uani 1 1 d . U .
H29A H 0.5288 0.1061 0.4485 0.200 Uiso 1 1 calc R U .
H29B H 0.4694 0.1092 0.3655 0.200 Uiso 1 1 calc R U .
H29C H 0.4084 0.1553 0.4257 0.200 Uiso 1 1 calc R U .
C30 C -1.077(2) 0.2111(14) -0.2425(13) 0.207(10) Uiso 1 1 d . . .
H30A H -1.1402 0.2038 -0.2840 0.311 Uiso 1 1 calc R U .
H30B H -1.1009 0.2526 -0.2130 0.311 Uiso 1 1 calc R U .
H30C H -1.0692 0.1658 -0.2130 0.311 Uiso 1 1 calc R U .
C31 C -0.8990(15) 0.1696(9) -0.2932(8) 0.124(5) Uiso 1 1 d . . .
H31A H -0.9046 0.1247 -0.2640 0.186 Uiso 1 1 calc R U .
H31B H -0.8126 0.1852 -0.2907 0.186 Uiso 1 1 calc R U .
H31C H -0.9312 0.1592 -0.3438 0.186 Uiso 1 1 calc R U .
C32 C -0.9124(14) 0.2993(8) -0.2633(7) 0.103(4) Uiso 1 1 d . . .
H32A H -0.9612 0.3402 -0.2514 0.123 Uiso 1 1 calc R U .
C33 C 0.371(2) 0.2183(13) 0.5888(13) 0.197(9) Uiso 1 1 d . . .
H33A H 0.4257 0.2327 0.5533 0.296 Uiso 1 1 calc R U .
H33B H 0.3288 0.2624 0.6047 0.296 Uiso 1 1 calc R U .
H33C H 0.3093 0.1829 0.5665 0.296 Uiso 1 1 calc R U .
C34 C 0.480(3) 0.2368(16) 0.7111(16) 0.242(12) Uiso 1 1 d . . .
H34A H 0.4341 0.2268 0.7523 0.363 Uiso 1 1 calc R U .
H34B H 0.4610 0.2871 0.6927 0.363 Uiso 1 1 calc R U .
H34C H 0.5687 0.2328 0.7269 0.363 Uiso 1 1 calc R U .
C35 C 0.478(2) 0.1158(15) 0.6501(14) 0.186(9) Uiso 1 1 d . . .
H35A H 0.5249 0.0961 0.6922 0.223 Uiso 1 1 calc R U .
N1 N -0.9683(11) 0.2264(7) -0.2664(6) 0.110(3) Uiso 1 1 d . . .
N2 N 0.4448(18) 0.1826(12) 0.6533(10) 0.178(6) Uiso 1 1 d . . .
O1 O -0.0910(5) 0.0067(3) 0.3949(3) 0.0530(14) Uani 1 1 d . . .
O2 O 0.0409(5) 0.0068(3) 0.3114(3) 0.0640(16) Uani 1 1 d . . .
O3 O -0.4461(5) 0.0718(3) 0.1040(4) 0.0744(19) Uani 1 1 d . . .
O4 O -0.8526(7) 0.3701(3) -0.1026(4) 0.0742(18) Uani 1 1 d . . .
O5 O -0.9463(5) 0.3891(3) -0.0026(3) 0.0586(15) Uani 1 1 d . . .
O6 O -0.8680(5) 0.0398(3) 0.0071(4) 0.080(2) Uani 1 1 d . . .
O7 O -0.7499(5) -0.4099(3) -0.1249(4) 0.0630(15) Uani 1 1 d . . .
O8 O -0.8304(5) -0.4641(3) -0.0360(3) 0.0536(14) Uani 1 1 d . . .
O9 O -0.6441(6) -0.1637(3) 0.1185(3) 0.075(2) Uani 1 1 d . . .
O10 O 0.2697(7) 0.0624(4) 0.2795(4) 0.085(2) Uani 1 1 d . . .
O11 O 0.3783(7) 0.0494(5) 0.4273(5) 0.110(3) Uani 1 1 d . U .
O12 O -0.8105(12) 0.3116(7) -0.2746(6) 0.152(4) Uiso 1 1 d . . .
O13 O 0.4538(15) 0.0691(9) 0.5931(9) 0.196(6) Uiso 1 1 d . . .

loop_
_atom_site_aniso_label
_atom_site_aniso_U_11
_atom_site_aniso_U_22
_atom_site_aniso_U_33
_atom_site_aniso_U_23
_atom_site_aniso_U_13
_atom_site_aniso_U_12
Co1 0.0378(9) 0.0219(8) 0.0795(12) 0.0034(7) -0.0169(8) 0.0002(6)
Co2 0.0390(7) 0.0309(7) 0.0952(11) 0.0100(6) -0.0181(6) -0.0027(5)
C1 0.048(5) 0.024(3) 0.073(6) -0.006(3) -0.016(4) -0.005(3)
C2 0.041(4) 0.028(3) 0.074(6) -0.001(3) -0.017(4) 0.000(3)
C3 0.041(4) 0.048(5) 0.088(7) -0.003(4) -0.014(4) 0.001(4)
C4 0.064(6) 0.042(4) 0.082(6) 0.003(4) -0.017(4) -0.008(4)
C5 0.041(4) 0.035(4) 0.098(7) 0.006(4) -0.029(4) -0.004(3)
C6 0.040(4) 0.057(5) 0.094(7) -0.001(5) -0.014(4) -0.005(4)
C7 0.053(5) 0.042(4) 0.071(5) -0.006(4) -0.012(4) -0.002(4)
C8 0.056(5) 0.037(4) 0.073(6) -0.002(4) -0.026(4) 0.000(4)
C9 0.045(4) 0.030(4) 0.087(6) -0.003(4) -0.019(4) 0.009(3)
C10 0.075(6) 0.039(5) 0.100(7) -0.003(5) -0.010(5) 0.007(4)
C11 0.061(6) 0.032(4) 0.129(9) -0.015(5) -0.007(6) 0.012(4)
C12 0.047(5) 0.022(4) 0.113(8) 0.003(4) -0.033(5) 0.004(4)
C13 0.059(5) 0.040(4) 0.095(7) 0.012(4) -0.027(5) -0.004(4)
C14 0.052(5) 0.035(4) 0.090(6) 0.000(4) -0.013(4) 0.009(4)
C15 0.039(4) 0.025(4) 0.090(7) -0.010(4) -0.009(4) 0.003(3)
C16 0.035(4) 0.027(4) 0.087(6) -0.001(4) -0.017(4) -0.003(3)
C17 0.043(4) 0.028(4) 0.084(6) 0.002(4) -0.016(4) -0.002(3)
C18 0.054(5) 0.034(4) 0.081(6) -0.003(4) -0.019(4) 0.000(3)
C19 0.063(5) 0.023(4) 0.085(7) -0.003(4) -0.026(4) 0.002(3)
C20 0.052(5) 0.026(4) 0.110(8) 0.002(4) -0.017(5) -0.007(3)
C21 0.049(4) 0.031(4) 0.084(6) -0.003(4) -0.008(4) -0.001(3)
C22 0.046(4) 0.031(4) 0.096(6) 0.000(4) -0.027(4) -0.008(3)
C23 0.059(5) 0.026(4) 0.109(7) 0.005(4) -0.032(5) -0.004(4)
C24 0.055(5) 0.026(4) 0.098(7) -0.003(4) -0.030(4) 0.004(3)
C25 0.064(5) 0.023(4) 0.117(8) -0.003(4) -0.043(5) -0.005(3)
C26 0.070(5) 0.019(3) 0.101(7) -0.004(4) -0.033(5) -0.004(4)
C27 0.052(5) 0.034(4) 0.104(7) -0.001(4) -0.036(5) 0.006(4)
C28 0.103(10) 0.153(14) 0.116(11) 0.020(10) 0.015(8) 0.030(10)
C29 0.106(6) 0.138(7) 0.149(7) 0.000(6) -0.009(6) -0.035(6)
O1 0.041(3) 0.034(3) 0.078(4) 0.002(3) -0.018(3) 0.000(2)
O2 0.041(3) 0.054(3) 0.092(4) 0.000(3) -0.012(3) 0.005(3)
O3 0.059(3) 0.048(3) 0.103(5) 0.016(3) -0.041(3) -0.017(3)
O4 0.096(5) 0.030(3) 0.092(5) -0.007(3) -0.006(4) 0.006(3)
O5 0.050(3) 0.032(3) 0.088(4) -0.005(3) -0.017(3) 0.004(2)
O6 0.051(3) 0.022(2) 0.152(6) 0.005(3) -0.044(4) 0.001(2)
O7 0.051(3) 0.046(3) 0.090(5) -0.014(3) -0.001(3) -0.009(3)
O8 0.042(3) 0.028(3) 0.087(4) -0.004(2) -0.008(3) -0.004(2)
O9 0.088(4) 0.024(3) 0.100(5) -0.002(3) -0.051(4) -0.004(3)
O10 0.080(5) 0.071(4) 0.101(5) -0.005(4) 0.000(4) -0.020(4)
O11 0.069(4) 0.106(5) 0.145(6) 0.039(4) -0.025(4) -0.034(4)

loop_
_atom_type_symbol
_atom_type_description
_atom_type_scat_dispersion_real
_atom_type_scat_dispersion_imag
_atom_type_scat_source
C C 0.0181 0.0091 'International Tables Vol C Tables 4.2.6.8 and 6.1.1.4'
H H 0.0000 0.0000 'International Tables Vol C Tables 4.2.6.8 and 6.1.1.4'
N N 0.0311 0.0180 'International Tables Vol C Tables 4.2.6.8 and 6.1.1.4'
O O 0.0492 0.0322 'International Tables Vol C Tables 4.2.6.8 and 6.1.1.4'
Co Co -2.3653 3.6143 'International Tables Vol C Tables 4.2.6.8 and 6.1.1.4'

loop_
_geom_angle_atom_site_label_1
_geom_angle_atom_site_label_2
_geom_angle_atom_site_label_3
_geom_angle
_geom_angle_site_symmetry_1
_geom_angle_site_symmetry_3
O5 Co1 O5 180.0 4_666 2_445
O5 Co1 O1 91.5(2) 4_666 .
O5 Co1 O1 88.5(2) 2_445 .
O5 Co1 O1 88.5(2) 4_666 3_556
O5 Co1 O1 91.5(2) 2_445 3_556
O1 Co1 O1 180.0 . 3_556
O5 Co1 O8 91.5(2) 4_666 4_656
O5 Co1 O8 88.5(2) 2_445 4_656
O1 Co1 O8 93.3(2) . 4_656
O1 Co1 O8 86.7(2) 3_556 4_656
O5 Co1 O8 88.5(2) 4_666 2_455
O5 Co1 O8 91.5(2) 2_445 2_455
O1 Co1 O8 86.7(2) . 2_455
O1 Co1 O8 93.3(2) 3_556 2_455
O8 Co1 O8 180.0 4_656 2_455
O4 Co2 O2 91.8(3) 4_666 .
O4 Co2 O10 93.3(3) 4_666 .
O2 Co2 O10 87.5(3) . .
O4 Co2 O11 90.0(3) 4_666 .
O2 Co2 O11 174.4(3) . .
O10 Co2 O11 87.1(3) . .
O4 Co2 O8 103.3(3) 4_666 4_656
O2 Co2 O8 97.6(2) . 4_656
O10 Co2 O8 162.4(3) . 4_656
O11 Co2 O8 87.2(3) . 4_656
O4 Co2 O7 164.8(3) 4_666 4_656
O2 Co2 O7 91.3(2) . 4_656
O10 Co2 O7 101.8(3) . 4_656
O11 Co2 O7 88.4(3) . 4_656
O8 Co2 O7 61.5(2) 4_656 4_656
O4 Co2 C15 134.6(3) 4_666 4_656
O2 Co2 C15 96.8(2) . 4_656
O10 Co2 C15 131.5(3) . 4_656
O11 Co2 C15 85.7(3) . 4_656
O8 Co2 C15 31.4(3) 4_656 4_656
O7 Co2 C15 30.2(3) 4_656 4_656
O1 C1 O2 126.9(7) . .
O1 C1 C2 117.3(8) . .
O2 C1 C2 115.8(8) . .
C7 C2 C3 119.1(7) . .
C7 C2 C1 121.7(8) . .
C3 C2 C1 119.2(8) . .
C2 C3 C4 121.0(9) . .
C2 C3 H3A 119.5 . .
C4 C3 H3A 119.5 . .
C5 C4 C3 118.0(10) . .
C5 C4 H4A 121.0 . .
C3 C4 H4A 121.0 . .
C4 C5 C6 122.2(8) . .
C4 C5 O3 115.7(9) . .
C6 C5 O3 122.0(8) . .
C5 C6 C7 118.9(9) . .
C5 C6 H6A 120.5 . .
C7 C6 H6A 120.5 . .
C2 C7 C6 120.8(9) . .
C2 C7 H7A 119.6 . .
C6 C7 H7A 119.6 . .
O4 C8 O5 127.1(8) . .
O4 C8 C9 116.3(8) . .
O5 C8 C9 116.6(9) . .
C14 C9 C10 119.4(8) . .
C14 C9 C8 122.4(8) . .
C10 C9 C8 118.1(9) . .
C9 C10 C11 119.8(10) . .
C9 C10 H10A 120.1 . .
C11 C10 H10A 120.1 . .
C12 C11 C10 119.2(10) . .
C12 C11 H11A 120.4 . .
C10 C11 H11A 120.4 . .
C11 C12 C13 121.7(7) . .
C11 C12 O6 120.6(9) . .
C13 C12 O6 117.7(10) . .
C12 C13 C14 118.9(10) . .
C12 C13 H13A 120.6 . .
C14 C13 H13A 120.6 . .
C9 C14 C13 121.0(9) . .
C9 C14 H14A 119.5 . .
C13 C14 H14A 119.5 . .
O7 C15 O8 120.4(7) . .
O7 C15 C16 120.8(8) . .
O8 C15 C16 118.7(9) . .
O7 C15 Co2 62.0(4) . 4_455
O8 C15 Co2 58.7(4) . 4_455
C16 C15 Co2 171.2(5) . 4_455
C17 C16 C21 121.1(7) . .
C17 C16 C15 120.2(7) . .
C21 C16 C15 118.2(9) . .
C16 C17 C18 119.8(8) . .
C16 C17 H17A 120.1 . .
C18 C17 H17A 120.1 . .
C19 C18 C17 119.9(9) . .
C19 C18 H18A 120.1 . .
C17 C18 H18A 120.1 . .
C20 C19 O9 121.9(8) . .
C20 C19 C18 121.3(7) . .
O9 C19 C18 116.7(9) . .
C19 C20 C21 119.4(8) . .
C19 C20 H20A 120.3 . .
C21 C20 H20A 120.3 . .
C20 C21 C16 118.4(9) . .
C20 C21 H21A 120.8 . .
C16 C21 H21A 120.8 . .
C23 C22 C27 122.3(7) . .
C23 C22 O3 115.7(7) . .
C27 C22 O3 121.9(7) . .
C24 C23 C22 118.7(7) . .
C24 C23 H23A 120.7 . .
C22 C23 H23A 120.7 . .
C23 C24 O6 124.8(7) . .
C23 C24 C25 121.5(7) . .
O6 C24 C25 113.6(7) . .
C26 C25 C24 117.7(7) . .
C26 C25 H25A 121.2 . .
C24 C25 H25A 121.2 . .
C25 C26 C27 122.8(7) . .
C25 C26 O9 121.1(7) . .
C27 C26 O9 116.0(7) . .
C26 C27 C22 117.0(7) . .
C26 C27 H27A 121.5 . .
C22 C27 H27A 121.5 . .
O10 C28 H28A 109.5 . .
O10 C28 H28B 109.5 . .
H28A C28 H28B 109.5 . .
O10 C28 H28C 109.5 . .
H28A C28 H28C 109.5 . .
H28B C28 H28C 109.5 . .
O11 C29 H29A 109.5 . .
O11 C29 H29B 109.5 . .
H29A C29 H29B 109.5 . .
O11 C29 H29C 109.5 . .
H29A C29 H29C 109.5 . .
H29B C29 H29C 109.5 . .
N1 C30 H30A 109.5 . .
N1 C30 H30B 109.5 . .
H30A C30 H30B 109.5 . .
N1 C30 H30C 109.5 . .
H30A C30 H30C 109.5 . .
H30B C30 H30C 109.5 . .
N1 C31 H31A 109.5 . .
N1 C31 H31B 109.5 . .
H31A C31 H31B 109.5 . .
N1 C31 H31C 109.5 . .
H31A C31 H31C 109.5 . .
H31B C31 H31C 109.5 . .
O12 C32 N1 124.5(15) . .
O12 C32 H32A 117.7 . .
N1 C32 H32A 117.7 . .
N2 C33 H33A 109.5 . .
N2 C33 H33B 109.5 . .
H33A C33 H33B 109.5 . .
N2 C33 H33C 109.5 . .
H33A C33 H33C 109.5 . .
H33B C33 H33C 109.5 . .
N2 C34 H34A 109.5 . .
N2 C34 H34B 109.5 . .
H34A C34 H34B 109.5 . .
N2 C34 H34C 109.5 . .
H34A C34 H34C 109.5 . .
H34B C34 H34C 109.5 . .
N2 C35 O13 127(3) . .
N2 C35 H35A 116.6 . .
O13 C35 H35A 116.5 . .
C30 N1 C31 120.4(16) . .
C30 N1 C32 123.9(16) . .
C31 N1 C32 115.6(13) . .
C35 N2 C34 128(3) . .
C35 N2 C33 120(2) . .
C34 N2 C33 111(2) . .
C1 O1 Co1 138.4(5) . .
C1 O2 Co2 126.0(6) . .
C22 O3 C5 118.4(6) . .
C8 O4 Co2 129.0(6) . 4_465
C8 O5 Co1 134.5(6) . 2_455
C24 O6 C12 116.5(6) . .
C15 O7 Co2 87.8(5) . 4_455
C15 O8 Co2 89.9(5) . 4_455
C15 O8 Co1 141.3(5) . 2_445
Co2 O8 Co1 109.0(2) 4_455 2_445
C19 O9 C26 118.7(6) . .
C28 O10 Co2 114.3(8) . .
C29 O11 Co2 126.2(8) . .

loop_
_geom_bond_atom_site_label_1
_geom_bond_atom_site_label_2
_geom_bond_distance
_geom_bond_site_symmetry_2
Co1 O5 2.083(5) 4_666
Co1 O5 2.083(5) 2_445
Co1 O1 2.085(6) .
Co1 O1 2.085(6) 3_556
Co1 O8 2.144(5) 4_656
Co1 O8 2.144(5) 2_455
Co2 O4 2.010(6) 4_666
Co2 O2 2.019(6) .
Co2 O10 2.060(8) .
Co2 O11 2.098(7) .
Co2 O8 2.106(6) 4_656
Co2 O7 2.176(6) 4_656
Co2 C15 2.464(7) 4_656
C1 O1 1.244(10) .
C1 O2 1.258(11) .
C1 C2 1.516(10) .
C2 C7 1.370(12) .
C2 C3 1.379(13) .
C3 C4 1.404(11) .
C3 H3A 0.9500 .
C4 C5 1.364(13) .
C4 H4A 0.9500 .
C5 C6 1.371(14) .
C5 O3 1.404(9) .
C6 C7 1.389(12) .
C6 H6A 0.9500 .
C7 H7A 0.9500 .
C8 O4 1.246(11) .
C8 O5 1.268(11) .
C8 C9 1.513(11) .
C9 C14 1.366(13) .
C9 C10 1.387(13) .
C10 C11 1.411(12) .
C10 H10A 0.9500 .
C11 C12 1.344(14) .
C11 H11A 0.9500 .
C12 C13 1.386(14) .
C12 O6 1.394(9) .
C13 C14 1.382(11) .
C13 H13A 0.9500 .
C14 H14A 0.9500 .
C15 O7 1.240(10) .
C15 O8 1.283(10) .
C15 C16 1.508(10) .
C15 Co2 2.464(7) 4_455
C16 C17 1.371(12) .
C16 C21 1.403(11) .
C17 C18 1.379(11) .
C17 H17A 0.9500 .
C18 C19 1.378(12) .
C18 H18A 0.9500 .
C19 C20 1.376(13) .
C19 O9 1.376(9) .
C20 C21 1.404(11) .
C20 H20A 0.9500 .
C21 H21A 0.9500 .
C22 C23 1.380(11) .
C22 C27 1.387(11) .
C22 O3 1.387(9) .
C23 C24 1.365(11) .
C23 H23A 0.9500 .
C24 O6 1.382(9) .
C24 C25 1.402(10) .
C25 C26 1.374(11) .
C25 H25A 0.9500 .
C26 C27 1.386(11) .
C26 O9 1.396(9) .
C27 H27A 0.9500 .
C28 O10 1.310(16) .
C28 H28A 0.9800 .
C28 H28B 0.9800 .
C28 H28C 0.9800 .
C29 O11 1.373(15) .
C29 H29A 0.9800 .
C29 H29B 0.9800 .
C29 H29C 0.9800 .
C30 N1 1.35(2) .
C30 H30A 0.9800 .
C30 H30B 0.9800 .
C30 H30C 0.9800 .
C31 N1 1.399(17) .
C31 H31A 0.9800 .
C31 H31B 0.9800 .
C31 H31C 0.9800 .
C32 O12 1.178(15) .
C32 N1 1.447(17) .
C32 H32A 0.9500 .
C33 N2 1.51(2) .
C33 H33A 0.9800 .
C33 H33B 0.9800 .
C33 H33C 0.9800 .
C34 N2 1.47(3) .
C34 H34A 0.9800 .
C34 H34B 0.9800 .
C34 H34C 0.9800 .
C35 N2 1.26(3) .
C35 O13 1.35(2) .
C35 H35A 0.9500 .
O4 Co2 2.010(6) 4_465
O5 Co1 2.083(5) 2_455
O7 Co2 2.176(6) 4_455
O8 Co2 2.105(6) 4_455
O8 Co1 2.144(5) 2_445
